data_7150472
loop_
_publ_author_name
'Oddershede, Jette'
'Henriksen, Lars'
'Larsen, Sine'

_publ_section_title
;
 Relations between 77Se NMR chemical shifts of (phenylseleno)benzenes
 and their molecular structures derived from nine X-ray crystal
 structures
;
_journal_issue 6
_journal_name_full 'Organic &amp;  Biomolecular Chemistry'
_journal_page_first 1053
_journal_paper_doi 10.1039/b211130f
_journal_volume 1
_journal_year 2003
_chemical_formula_moiety 'C15 H16 O Se'
_chemical_formula_sum 'C15 H16 O Se'
_chemical_formula_weight 291.24
_chemical_name_common 6
_chemical_name_systematic
; 
1-methoxy-3,5-dimethyl-4-(phenylseleno)benzene
;
_space_group_IT_number 14
_symmetry_cell_setting monoclinic
_symmetry_space_group_name_Hall '-P 2yn'
_symmetry_space_group_name_H-M 'P 1 21/n 1'
_atom_sites_solution_hydrogens geom
_atom_sites_solution_primary direct
_atom_sites_solution_secondary difmap
_audit_creation_method SHELXL-97
_cell_angle_alpha 90.00
_cell_angle_beta 97.047(11)
_cell_angle_gamma 90.00
_cell_formula_units_Z 4
_cell_length_a 7.2789(7)
_cell_length_b 9.4958(8)
_cell_length_c 19.043(3)
_cell_measurement_reflns_used 20
_cell_measurement_temperature 122.0(5)
_cell_measurement_theta_max 42.55
_cell_measurement_theta_min 39.36
_cell_volume 1306.3(3)
_computing_cell_refinement 'CAD4 Express (1994)'
_computing_data_collection 'CAD4 Express (1994)'
_computing_data_reduction 'DREADD (Blessing 1987)'
_computing_molecular_graphics 'ORTEPII (Johnson, 1976)'
_computing_publication_material 'SHELXL-97 (Sheldrick, 1997)'
_computing_structure_refinement 'SHELXL-97 (Sheldrick, 1997)'
_computing_structure_solution 'SHELXS-97 (Sheldrick, 1990)'
_diffrn_ambient_temperature 122.0(5)
_diffrn_measured_fraction_theta_full 1.000
_diffrn_measured_fraction_theta_max 1.000
_diffrn_measurement_device_type 'Enraf-Nonius CAD4'
_diffrn_measurement_method \w--2\q
_diffrn_radiation_monochromator graphite
_diffrn_radiation_source 'fine-focus sealed tube'
_diffrn_radiation_type CuK\a
_diffrn_radiation_wavelength 1.54180
_diffrn_reflns_av_R_equivalents 0.0422
_diffrn_reflns_av_sigmaI/netI 0.0106
_diffrn_reflns_limit_h_max 9
_diffrn_reflns_limit_h_min -9
_diffrn_reflns_limit_k_max 11
_diffrn_reflns_limit_k_min 0
_diffrn_reflns_limit_l_max 23
_diffrn_reflns_limit_l_min 0
_diffrn_reflns_number 6618
_diffrn_reflns_theta_full 74.91
_diffrn_reflns_theta_max 74.91
_diffrn_reflns_theta_min 4.68
_diffrn_standards_decay_% 'no decay'
_diffrn_standards_interval_time 167
_diffrn_standards_number 5
_exptl_absorpt_coefficient_mu 3.724
_exptl_absorpt_correction_T_max 0.223
_exptl_absorpt_correction_T_min 0.066
_exptl_absorpt_correction_type integration
_exptl_absorpt_process_details '(DeTitta, 1985)'
_exptl_crystal_colour colourless
_exptl_crystal_density_diffrn 1.481
_exptl_crystal_density_method 'not measured'
_exptl_crystal_description 'thin plate'
_exptl_crystal_F_000 592
_exptl_crystal_size_max 0.35
_exptl_crystal_size_mid 0.15
_exptl_crystal_size_min 0.08
_refine_diff_density_max 0.490
_refine_diff_density_min -0.792
_refine_diff_density_rms 0.062
_refine_ls_extinction_coef 0.0046(2)
_refine_ls_extinction_expression Fc^*^=kFc[1+0.001xFc^2^\l^3^/sin(2\q)]^-1/4^
_refine_ls_extinction_method SHELXL
_refine_ls_goodness_of_fit_ref 1.065
_refine_ls_hydrogen_treatment mixed
_refine_ls_matrix_type full
_refine_ls_number_parameters 158
_refine_ls_number_reflns 2676
_refine_ls_number_restraints 0
_refine_ls_restrained_S_all 1.065
_refine_ls_R_factor_all 0.0262
_refine_ls_R_factor_gt 0.0257
_refine_ls_shift/su_max 0.000
_refine_ls_shift/su_mean 0.000
_refine_ls_structure_factor_coef Fsqd
_refine_ls_weighting_details 'calc w=1/[\s^2^(Fo^2^)+(0.0412P)^2^+0.8552P] where P=(Fo^2^+2Fc^2^)/3'
_refine_ls_weighting_scheme calc
_refine_ls_wR_factor_gt 0.0692
_refine_ls_wR_factor_ref 0.0697
_reflns_number_gt 2608
_reflns_number_total 2676
_reflns_threshold_expression >2sigma(I)
_cod_data_source_file b211130f.txt
_cod_data_source_block 6
_cod_original_sg_symbol_H-M 'P 21/n'
_cod_database_code 7150472

loop_
_symmetry_equiv_pos_as_xyz
'x, y, z'
'-x+1/2, y+1/2, -z+1/2'
'-x, -y, -z'
'x-1/2, -y-1/2, z-1/2'

loop_
_atom_site_label
_atom_site_type_symbol
_atom_site_fract_x
_atom_site_fract_y
_atom_site_fract_z
_atom_site_U_iso_or_equiv
_atom_site_adp_type
_atom_site_occupancy
_atom_site_symmetry_multiplicity
_atom_site_calc_flag
_atom_site_refinement_flags
_atom_site_disorder_assembly
_atom_site_disorder_group
Se1 Se 0.06281(3) 0.819660(19) 0.965997(9) 0.02797(10) Uani 1 1 d . . .
C1 C -0.0276(2) 0.65218(18) 0.91605(9) 0.0218(3) Uani 1 1 d . . .
C2 C -0.2100(2) 0.64991(18) 0.88111(9) 0.0233(3) Uani 1 1 d . . .
C3 C -0.2765(2) 0.52540(18) 0.84940(9) 0.0225(3) Uani 1 1 d . . .
H3 H -0.3993 0.5222 0.8258 0.027 Uiso 1 1 calc R . .
C4 C -0.1667(2) 0.40501(17) 0.85150(8) 0.0197(3) Uani 1 1 d . . .
C5 C 0.0137(2) 0.40870(17) 0.88568(8) 0.0202(3) Uani 1 1 d . . .
H5 H 0.0887 0.3266 0.8870 0.024 Uiso 1 1 calc R . .
C6 C 0.0847(2) 0.53244(18) 0.91793(8) 0.0207(3) Uani 1 1 d . . .
O4 O -0.24821(16) 0.28912(13) 0.81872(7) 0.0251(3) Uani 1 1 d . . .
C7 C -0.3338(3) 0.7772(2) 0.87628(12) 0.0363(4) Uani 1 1 d . . .
H71 H -0.4450 0.7583 0.8432 0.044 Uiso 1 1 calc R . .
H72 H -0.2676 0.8579 0.8594 0.044 Uiso 1 1 calc R . .
H73 H -0.3694 0.7985 0.9231 0.044 Uiso 1 1 calc R . .
C8 C -0.1405(3) 0.16264(18) 0.82211(10) 0.0281(4) Uani 1 1 d . . .
H81 H -0.2126 0.0872 0.7967 0.034 Uiso 1 1 calc R . .
H82 H -0.1078 0.1352 0.8717 0.034 Uiso 1 1 calc R . .
H83 H -0.0272 0.1789 0.8003 0.034 Uiso 1 1 calc R . .
C9 C 0.2812(2) 0.5317(2) 0.95354(10) 0.0283(4) Uani 1 1 d . . .
H91 H 0.2823 0.5526 1.0040 0.034 Uiso 1 1 calc R . .
H92 H 0.3531 0.6033 0.9318 0.034 Uiso 1 1 calc R . .
H93 H 0.3361 0.4387 0.9480 0.034 Uiso 1 1 calc R . .
C11 C 0.1817(2) 0.91201(18) 0.89421(9) 0.0229(3) Uani 1 1 d . . .
C12 C 0.3038(2) 1.02163(19) 0.91539(10) 0.0284(4) Uani 1 1 d . . .
H12 H 0.3248 1.0484 0.9638 0.034 Uiso 1 1 calc R . .
C13 C 0.3942(3) 1.0914(2) 0.86564(13) 0.0365(4) Uani 1 1 d . . .
H13 H 0.4763 1.1666 0.8800 0.044 Uiso 1 1 calc R . .
C14 C 0.3654(3) 1.0517(2) 0.79489(12) 0.0372(5) Uani 1 1 d . . .
H14 H 0.4292 1.0986 0.7611 0.045 Uiso 1 1 calc R . .
C15 C 0.2432(3) 0.9436(2) 0.77391(10) 0.0323(4) Uani 1 1 d . . .
H15 H 0.2232 0.9165 0.7256 0.039 Uiso 1 1 calc R . .
C16 C 0.1497(2) 0.87442(19) 0.82317(9) 0.0259(3) Uani 1 1 d . . .
H16 H 0.0640 0.8016 0.8084 0.031 Uiso 1 1 calc R . .

loop_
_atom_site_aniso_label
_atom_site_aniso_U_11
_atom_site_aniso_U_22
_atom_site_aniso_U_33
_atom_site_aniso_U_23
_atom_site_aniso_U_13
_atom_site_aniso_U_12
Se1 0.03985(15) 0.02309(14) 0.02289(13) -0.00467(6) 0.01151(8) -0.01026(7)
C1 0.0259(8) 0.0198(7) 0.0203(7) 0.0004(6) 0.0057(6) -0.0047(6)
C2 0.0245(8) 0.0212(8) 0.0251(8) 0.0046(6) 0.0064(6) 0.0010(6)
C3 0.0196(7) 0.0241(8) 0.0236(8) 0.0042(6) 0.0015(6) 0.0006(6)
C4 0.0219(7) 0.0197(8) 0.0178(7) 0.0011(6) 0.0034(6) -0.0033(6)
C5 0.0209(7) 0.0199(8) 0.0202(7) 0.0022(6) 0.0045(6) 0.0013(6)
C6 0.0202(7) 0.0239(8) 0.0181(7) 0.0031(6) 0.0037(5) -0.0025(6)
O4 0.0242(6) 0.0206(6) 0.0293(6) -0.0035(5) -0.0009(5) -0.0018(5)
C7 0.0329(9) 0.0237(9) 0.0522(12) 0.0018(9) 0.0055(8) 0.0055(8)
C8 0.0322(9) 0.0213(8) 0.0306(9) -0.0057(7) 0.0037(7) -0.0001(7)
C9 0.0219(8) 0.0326(10) 0.0292(9) 0.0008(7) -0.0018(6) -0.0042(7)
C11 0.0228(7) 0.0184(8) 0.0283(8) 0.0015(6) 0.0064(6) 0.0021(6)
C12 0.0255(8) 0.0205(8) 0.0401(10) -0.0022(7) 0.0071(7) 0.0000(7)
C13 0.0272(9) 0.0217(9) 0.0626(13) 0.0051(9) 0.0143(8) -0.0009(7)
C14 0.0305(9) 0.0326(10) 0.0519(12) 0.0199(9) 0.0189(8) 0.0073(8)
C15 0.0306(9) 0.0370(10) 0.0309(9) 0.0109(8) 0.0102(7) 0.0104(8)
C16 0.0274(8) 0.0245(9) 0.0269(8) 0.0021(7) 0.0073(6) 0.0016(7)

loop_
_atom_type_symbol
_atom_type_description
_atom_type_scat_dispersion_real
_atom_type_scat_dispersion_imag
_atom_type_scat_source
C C 0.0181 0.0091 'International Tables Vol C Tables 4.2.6.8 and 6.1.1.4'
H H 0.0000 0.0000 'International Tables Vol C Tables 4.2.6.8 and 6.1.1.4'
O O 0.0492 0.0322 'International Tables Vol C Tables 4.2.6.8 and 6.1.1.4'
Se Se -0.7943 1.1372 'International Tables Vol C Tables 4.2.6.8 and 6.1.1.4'

loop_
_geom_angle_atom_site_label_1
_geom_angle_atom_site_label_2
_geom_angle_atom_site_label_3
_geom_angle
_geom_angle_site_symmetry_1
_geom_angle_site_symmetry_3
_geom_angle_publ_flag
C11 Se1 C1 100.49(7) . . ?
C6 C1 C2 120.87(15) . . ?
C6 C1 Se1 119.70(12) . . ?
C2 C1 Se1 119.35(13) . . ?
C3 C2 C1 118.45(16) . . ?
C3 C2 C7 118.94(16) . . ?
C1 C2 C7 122.61(17) . . ?
C2 C3 C4 121.23(15) . . ?
C2 C3 H3 119.4 . . ?
C4 C3 H3 119.4 . . ?
O4 C4 C5 124.49(15) . . ?
O4 C4 C3 115.66(14) . . ?
C5 C4 C3 119.85(15) . . ?
C4 C5 C6 120.27(15) . . ?
C4 C5 H5 119.9 . . ?
C6 C5 H5 119.9 . . ?
C5 C6 C1 119.33(14) . . ?
C5 C6 C9 118.31(15) . . ?
C1 C6 C9 122.36(15) . . ?
C4 O4 C8 116.80(13) . . ?
C2 C7 H71 109.5 . . ?
C2 C7 H72 109.5 . . ?
H71 C7 H72 109.5 . . ?
C2 C7 H73 109.5 . . ?
H71 C7 H73 109.5 . . ?
H72 C7 H73 109.5 . . ?
O4 C8 H81 109.5 . . ?
O4 C8 H82 109.5 . . ?
H81 C8 H82 109.5 . . ?
O4 C8 H83 109.5 . . ?
H81 C8 H83 109.5 . . ?
H82 C8 H83 109.5 . . ?
C6 C9 H91 109.5 . . ?
C6 C9 H92 109.5 . . ?
H91 C9 H92 109.5 . . ?
C6 C9 H93 109.5 . . ?
H91 C9 H93 109.5 . . ?
H92 C9 H93 109.5 . . ?
C16 C11 C12 119.84(16) . . ?
C16 C11 Se1 122.65(13) . . ?
C12 C11 Se1 117.51(13) . . ?
C13 C12 C11 119.82(18) . . ?
C13 C12 H12 120.1 . . ?
C11 C12 H12 120.1 . . ?
C12 C13 C14 120.34(19) . . ?
C12 C13 H13 119.8 . . ?
C14 C13 H13 119.8 . . ?
C15 C14 C13 119.73(17) . . ?
C15 C14 H14 120.1 . . ?
C13 C14 H14 120.1 . . ?
C14 C15 C16 120.41(19) . . ?
C14 C15 H15 119.8 . . ?
C16 C15 H15 119.8 . . ?
C15 C16 C11 119.83(18) . . ?
C15 C16 H16 120.1 . . ?
C11 C16 H16 120.1 . . ?

loop_
_geom_bond_atom_site_label_1
_geom_bond_atom_site_label_2
_geom_bond_distance
_geom_bond_site_symmetry_2
_geom_bond_publ_flag
Se1 C11 1.9177(17) . ?
Se1 C1 1.9270(17) . ?
C1 C6 1.398(2) . ?
C1 C2 1.410(2) . ?
C2 C3 1.388(2) . ?
C2 C7 1.504(2) . ?
C3 C4 1.393(2) . ?
C3 H3 0.9500 . ?
C4 O4 1.365(2) . ?
C4 C5 1.392(2) . ?
C5 C6 1.395(2) . ?
C5 H5 0.9500 . ?
C6 C9 1.506(2) . ?
O4 C8 1.432(2) . ?
C7 H71 0.9800 . ?
C7 H72 0.9800 . ?
C7 H73 0.9800 . ?
C8 H81 0.9800 . ?
C8 H82 0.9800 . ?
C8 H83 0.9800 . ?
C9 H91 0.9800 . ?
C9 H92 0.9800 . ?
C9 H93 0.9800 . ?
C11 C16 1.391(2) . ?
C11 C12 1.396(2) . ?
C12 C13 1.387(3) . ?
C12 H12 0.9500 . ?
C13 C14 1.390(3) . ?
C13 H13 0.9500 . ?
C14 C15 1.384(3) . ?
C14 H14 0.9500 . ?
C15 C16 1.390(3) . ?
C15 H15 0.9500 . ?
C16 H16 0.9500 . ?

loop_
_cod_related_entry_id
_cod_related_entry_database
_cod_related_entry_code
1 ChemSpider 9955958
